data_4078693
loop_
_publ_author_name
'Hirano, Masafumi'
'Okamoto, Takuya'
'Komine, Nobuyuki'
'Komiya, Sanshiro'

_publ_section_title
;
 Stoichiometric Carbon--Carbon Bond Forming Reaction of 1,3-Diene with
 1,2-Diene in a Ruthenium(0) Complex
;
_journal_issue 13
_journal_name_full Organometallics
_journal_page_first 4639
_journal_paper_doi 10.1021/om300326q
_journal_volume 31
_journal_year 2012
_chemical_formula_moiety 'C19 H30 Ru'
_chemical_formula_sum 'C19 H30 Ru'
_chemical_formula_weight 359.52
_space_group_IT_number 14
_symmetry_cell_setting monoclinic
_symmetry_Int_Tables_number 14
_symmetry_space_group_name_Hall '-P 2ybc'
_symmetry_space_group_name_H-M 'P 1 21/c 1'
_atom_sites_solution_hydrogens geom
_atom_sites_solution_primary direct
_atom_sites_solution_secondary difmap
_cell_angle_alpha 90.0000
_cell_angle_beta 101.763(3)
_cell_angle_gamma 90.0000
_cell_formula_units_Z 4
_cell_length_a 7.3967(15)
_cell_length_b 11.632(3)
_cell_length_c 19.008(4)
_cell_measurement_reflns_used 4535
_cell_measurement_temperature 200
_cell_measurement_theta_max 27.48
_cell_measurement_theta_min 3.19
_cell_volume 1601.1(6)
_computing_cell_refinement CrystalClear
_computing_data_collection 'CrystalClear (Rigaku Inc., 2007)'
_computing_data_reduction CrystalClear
_computing_molecular_graphics 'CrystalStructure 4.0'
_computing_publication_material 'CrystalStructure 4.0 (Rigaku, 2010)'
_computing_structure_refinement 'SHELXL97 (Sheldrick, 2008)'
_computing_structure_solution 'SIR92 (Altomare, et al., 1994)'
_diffrn_ambient_temperature 200
_diffrn_detector_area_resol_mean 7.314
_diffrn_measured_fraction_theta_full 0.980
_diffrn_measured_fraction_theta_max 0.980
_diffrn_measurement_device_type 'Rigaku Mercury70'
_diffrn_measurement_method \w
_diffrn_radiation_type 'Mo K\a'
_diffrn_radiation_wavelength 0.71075
_diffrn_reflns_av_R_equivalents 0.0244
_diffrn_reflns_limit_h_max 9
_diffrn_reflns_limit_h_min -6
_diffrn_reflns_limit_k_max 15
_diffrn_reflns_limit_k_min -14
_diffrn_reflns_limit_l_max 17
_diffrn_reflns_limit_l_min -24
_diffrn_reflns_number 12236
_diffrn_reflns_theta_full 27.67
_diffrn_reflns_theta_max 27.67
_diffrn_standards_number 0
_exptl_absorpt_coefficient_mu 0.969
_exptl_absorpt_correction_T_max 0.944
_exptl_absorpt_correction_T_min 0.816
_exptl_absorpt_correction_type numerical
_exptl_absorpt_process_details 'NUMABS (Rigaku, 1999)'
_exptl_crystal_colour yellow
_exptl_crystal_density_diffrn 1.491
_exptl_crystal_density_method 'not measured'
_exptl_crystal_description platelet
_exptl_crystal_F_000 752.00
_exptl_crystal_size_max 0.289
_exptl_crystal_size_mid 0.185
_exptl_crystal_size_min 0.059
_refine_diff_density_max 1.070
_refine_diff_density_min -0.620
_refine_ls_extinction_method none
_refine_ls_goodness_of_fit_ref 0.719
_refine_ls_hydrogen_treatment constr
_refine_ls_number_parameters 181
_refine_ls_number_reflns 3661
_refine_ls_number_restraints 0
_refine_ls_R_factor_gt 0.0281
_refine_ls_shift/su_max 0.001
_refine_ls_structure_factor_coef Fsqd
_refine_ls_weighting_details 'w = 1/[\s^2^(Fo^2^)+(0.0725P)^2^+4.2619P] where P=(Fo^2^+2Fc^2^)/3'
_refine_ls_weighting_scheme calc
_refine_ls_wR_factor_ref 0.0860
_reflns_number_gt 3148
_reflns_number_total 3661
_reflns_threshold_expression F^2^>2.0\s(F^2^)
_cod_data_source_file om300326q_si_002.cif
_cod_data_source_block OKT0269-2_(Compound_2ac)
_cod_original_cell_volume 1601.0(6)
_cod_database_code 4078693

loop_
_symmetry_equiv_pos_site_id
_symmetry_equiv_pos_as_xyz
1 +X,+Y,+Z
2 -X,1/2+Y,1/2-Z
3 -X,-Y,-Z
4 +X,1/2-Y,1/2+Z

loop_
_atom_site_label
_atom_site_type_symbol
_atom_site_fract_x
_atom_site_fract_y
_atom_site_fract_z
_atom_site_U_iso_or_equiv
_atom_site_adp_type
_atom_site_occupancy
_atom_site_symmetry_multiplicity
_atom_site_calc_flag
_atom_site_refinement_flags
Ru1 Ru 0.84140(3) 0.216488(16) 0.351504(9) 0.01662(8) Uani 1.0 4 d .
C1 C 1.0802(4) 0.3288(3) 0.39909(15) 0.0285(6) Uani 1.0 4 d .
C2 C 0.9276(5) 0.3828(3) 0.41918(14) 0.0278(6) Uani 1.0 4 d .
C3 C 0.8118(4) 0.3256(3) 0.45634(14) 0.0279(6) Uani 1.0 4 d .
C4 C 0.8666(5) 0.2172(3) 0.50100(14) 0.0271(6) Uani 1.0 4 d .
C5 C 0.8872(6) 0.5063(3) 0.39463(17) 0.0395(8) Uani 1.0 4 d .
C6 C 0.6461(5) 0.3918(4) 0.47342(18) 0.0417(8) Uani 1.0 4 d .
C7 C 1.0118(4) 0.0860(3) 0.42490(14) 0.0253(6) Uani 1.0 4 d .
C8 C 0.8523(4) 0.1166(3) 0.44882(13) 0.0222(6) Uani 1.0 4 d .
C9 C 0.6788(4) 0.0830(3) 0.40560(14) 0.0251(6) Uani 1.0 4 d .
C10 C 0.6569(5) -0.0378(3) 0.37462(16) 0.0335(7) Uani 1.0 4 d .
C11 C 0.4964(4) 0.1218(3) 0.42253(16) 0.0342(7) Uani 1.0 4 d .
C12 C 0.5817(4) 0.2612(3) 0.27999(14) 0.0235(6) Uani 1.0 4 d .
C13 C 0.7189(4) 0.3391(3) 0.26759(13) 0.0223(5) Uani 1.0 4 d .
C14 C 0.8038(4) 0.3364(3) 0.20125(14) 0.0281(6) Uani 1.0 4 d .
C15 C 0.9867(5) 0.2712(3) 0.21508(15) 0.0269(6) Uani 1.0 4 d .
C16 C 0.9889(4) 0.1740(3) 0.26806(13) 0.0225(5) Uani 1.0 4 d .
C17 C 0.8426(4) 0.0949(3) 0.26580(13) 0.0223(5) Uani 1.0 4 d .
C18 C 0.6642(4) 0.0930(3) 0.20795(14) 0.0284(6) Uani 1.0 4 d .
C19 C 0.5102(4) 0.1648(3) 0.22861(15) 0.0285(6) Uani 1.0 4 d .
H1A H 1.1720 0.2945 0.4388 0.0341 Uiso 1.0 4 calc R
H1B H 1.1380 0.3714 0.3643 0.0341 Uiso 1.0 4 calc R
H4A H 0.7828 0.2052 0.5349 0.0326 Uiso 1.0 4 calc R
H4B H 0.9945 0.2242 0.5290 0.0326 Uiso 1.0 4 calc R
H5A H 0.9395 0.5588 0.4338 0.0474 Uiso 1.0 4 calc R
H5B H 0.7534 0.5178 0.3812 0.0474 Uiso 1.0 4 calc R
H5C H 0.9429 0.5218 0.3530 0.0474 Uiso 1.0 4 calc R
H6A H 0.5660 0.4172 0.4285 0.0501 Uiso 1.0 4 calc R
H6B H 0.6904 0.4589 0.5031 0.0501 Uiso 1.0 4 calc R
H6C H 0.5762 0.3414 0.4995 0.0501 Uiso 1.0 4 calc R
H7A H 1.0164 0.0071 0.4058 0.0303 Uiso 1.0 4 calc R
H7B H 1.1307 0.1129 0.4540 0.0303 Uiso 1.0 4 calc R
H10A H 0.5691 -0.0366 0.3284 0.0402 Uiso 1.0 4 calc R
H10B H 0.6106 -0.0888 0.4080 0.0402 Uiso 1.0 4 calc R
H10C H 0.7768 -0.0658 0.3675 0.0402 Uiso 1.0 4 calc R
H11A H 0.4002 0.1192 0.3787 0.0411 Uiso 1.0 4 calc R
H11B H 0.5086 0.2005 0.4412 0.0411 Uiso 1.0 4 calc R
H11C H 0.4626 0.0705 0.4587 0.0411 Uiso 1.0 4 calc R
H12 H 0.4873 0.2957 0.3046 0.0281 Uiso 1.0 4 calc R
H13 H 0.7047 0.4184 0.2861 0.0268 Uiso 1.0 4 calc R
H14A H 0.8247 0.4161 0.1865 0.0337 Uiso 1.0 4 calc R
H14B H 0.7166 0.2991 0.1613 0.0337 Uiso 1.0 4 calc R
H15A H 1.0083 0.2396 0.1691 0.0322 Uiso 1.0 4 calc R
H15B H 1.0885 0.3252 0.2340 0.0322 Uiso 1.0 4 calc R
H16 H 1.1141 0.1404 0.2863 0.0270 Uiso 1.0 4 calc R
H17 H 0.8854 0.0166 0.2834 0.0267 Uiso 1.0 4 calc R
H18A H 0.6909 0.1227 0.1623 0.0341 Uiso 1.0 4 calc R
H18B H 0.6215 0.0126 0.1997 0.0341 Uiso 1.0 4 calc R
H19A H 0.4331 0.1978 0.1845 0.0342 Uiso 1.0 4 calc R
H19B H 0.4305 0.1140 0.2510 0.0342 Uiso 1.0 4 calc R

loop_
_atom_site_aniso_label
_atom_site_aniso_U_11
_atom_site_aniso_U_22
_atom_site_aniso_U_33
_atom_site_aniso_U_12
_atom_site_aniso_U_13
_atom_site_aniso_U_23
Ru1 0.01769(12) 0.01647(12) 0.01563(12) 0.00165(7) 0.00322(8) 0.00047(6)
C1 0.0282(14) 0.0280(15) 0.0275(13) -0.0061(12) 0.0016(11) -0.0016(11)
C2 0.0371(16) 0.0217(14) 0.0207(12) -0.0001(12) -0.0035(11) -0.0058(10)
C3 0.0319(15) 0.0277(15) 0.0217(12) 0.0061(12) -0.0000(11) -0.0058(11)
C4 0.0289(15) 0.0338(17) 0.0174(12) 0.0055(12) 0.0017(11) 0.0004(10)
C5 0.059(3) 0.0226(15) 0.0316(15) 0.0005(15) -0.0037(14) -0.0053(12)
C6 0.0424(19) 0.0427(19) 0.0405(17) 0.0133(16) 0.0096(14) -0.0076(14)
C7 0.0265(14) 0.0248(14) 0.0239(12) 0.0075(11) 0.0036(10) 0.0076(10)
C8 0.0274(14) 0.0236(13) 0.0154(11) 0.0043(11) 0.0038(9) 0.0083(10)
C9 0.0260(14) 0.0275(14) 0.0225(12) -0.0003(11) 0.0072(10) 0.0049(11)
C10 0.0382(17) 0.0292(16) 0.0339(15) -0.0074(13) 0.0093(12) 0.0054(12)
C11 0.0273(15) 0.0465(19) 0.0304(14) 0.0007(14) 0.0097(12) 0.0046(13)
C12 0.0205(13) 0.0279(14) 0.0203(12) 0.0062(11) 0.0003(10) 0.0004(10)
C13 0.0255(13) 0.0206(13) 0.0184(11) 0.0054(11) -0.0011(10) 0.0039(10)
C14 0.0371(16) 0.0249(14) 0.0218(12) -0.0012(12) 0.0048(11) 0.0061(11)
C15 0.0292(15) 0.0296(15) 0.0239(13) -0.0018(12) 0.0104(11) 0.0034(11)
C16 0.0239(13) 0.0248(14) 0.0210(12) 0.0039(11) 0.0098(10) -0.0002(10)
C17 0.0293(14) 0.0182(12) 0.0211(12) 0.0030(11) 0.0094(10) -0.0044(10)
C18 0.0348(16) 0.0261(15) 0.0239(13) -0.0052(12) 0.0048(11) -0.0054(11)
C19 0.0240(14) 0.0312(15) 0.0277(13) -0.0038(12) -0.0010(11) -0.0012(12)

loop_
_atom_type_symbol
_atom_type_description
_atom_type_scat_dispersion_real
_atom_type_scat_dispersion_imag
_atom_type_scat_source
C C 0.0033 0.0016
;
International Tables for Crystallography
(1992, Vol. C, Tables 4.2.6.8 and 6.1.1.4)
;
H H 0.0000 0.0000
;
International Tables for Crystallography
(1992, Vol. C, Table 6.1.1.4)
;
Ru Ru -1.2594 0.8363
;
International Tables for Crystallography
(1992, Vol. C, Tables 4.2.6.8 and 6.1.1.4)
;

loop_
_geom_angle_atom_site_label_1
_geom_angle_atom_site_label_2
_geom_angle_atom_site_label_3
_geom_angle
_geom_angle_publ_flag
C1 Ru1 C2 35.84(12) yes
C1 Ru1 C3 63.57(11) yes
C1 Ru1 C7 81.24(11) yes
C1 Ru1 C8 94.53(10) yes
C1 Ru1 C9 130.39(10) yes
C1 Ru1 C12 129.56(11) yes
C1 Ru1 C13 95.13(10) yes
C1 Ru1 C16 87.43(11) yes
C1 Ru1 C17 124.33(12) yes
C2 Ru1 C3 33.91(11) yes
C2 Ru1 C7 99.24(10) yes
C2 Ru1 C8 90.88(10) yes
C2 Ru1 C9 114.60(11) yes
C2 Ru1 C12 104.63(11) yes
C2 Ru1 C13 83.56(10) yes
C2 Ru1 C16 118.16(11) yes
C2 Ru1 C17 156.12(11) yes
C3 Ru1 C7 88.66(10) yes
C3 Ru1 C8 64.62(10) yes
C3 Ru1 C9 81.01(10) yes
C3 Ru1 C12 99.96(11) yes
C3 Ru1 C13 99.50(10) yes
C3 Ru1 C16 150.85(10) yes
C3 Ru1 C17 169.78(11) yes
C7 Ru1 C8 36.58(11) yes
C7 Ru1 C9 63.46(10) yes
C7 Ru1 C12 148.69(11) yes
C7 Ru1 C13 168.55(11) yes
C7 Ru1 C16 89.88(10) yes
C7 Ru1 C17 86.47(10) yes
C8 Ru1 C9 36.84(10) yes
C8 Ru1 C12 122.28(11) yes
C8 Ru1 C13 154.87(11) yes
C8 Ru1 C16 124.54(11) yes
C8 Ru1 C17 106.69(10) yes
C9 Ru1 C12 88.03(10) yes
C9 Ru1 C13 125.52(10) yes
C9 Ru1 C16 123.78(10) yes
C9 Ru1 C17 88.77(11) yes
C12 Ru1 C13 37.79(11) yes
C12 Ru1 C16 96.31(10) yes
C12 Ru1 C17 79.88(11) yes
C13 Ru1 C16 79.07(10) yes
C13 Ru1 C17 86.67(10) yes
C16 Ru1 C17 38.24(11) yes
Ru1 C1 C2 76.11(17) yes
Ru1 C2 C1 68.05(16) yes
Ru1 C2 C3 75.87(17) yes
Ru1 C2 C5 126.72(19) yes
C1 C2 C3 122.4(3) yes
C1 C2 C5 117.1(3) yes
C3 C2 C5 120.4(3) yes
Ru1 C3 C2 70.22(17) yes
Ru1 C3 C4 88.05(17) yes
Ru1 C3 C6 130.48(19) yes
C2 C3 C4 123.9(3) yes
C2 C3 C6 118.0(3) yes
C4 C3 C6 115.4(3) yes
C3 C4 C8 107.3(2) yes
Ru1 C7 C8 68.15(15) yes
Ru1 C8 C4 97.44(17) yes
Ru1 C8 C7 75.27(16) yes
Ru1 C8 C9 77.51(16) yes
C4 C8 C7 117.2(3) yes
C4 C8 C9 121.3(3) yes
C7 C8 C9 117.6(3) yes
Ru1 C9 C8 65.65(16) yes
Ru1 C9 C10 118.0(2) yes
Ru1 C9 C11 117.2(2) yes
C8 C9 C10 119.2(3) yes
C8 C9 C11 122.0(3) yes
C10 C9 C11 109.1(3) yes
Ru1 C12 C13 71.68(15) yes
Ru1 C12 C19 111.96(19) yes
C13 C12 C19 122.4(3) yes
Ru1 C13 C12 70.53(15) yes
Ru1 C13 C14 114.24(19) yes
C12 C13 C14 123.8(3) yes
C13 C14 C15 111.7(3) yes
C14 C15 C16 112.0(3) yes
Ru1 C16 C15 112.32(19) yes
Ru1 C16 C17 70.91(16) yes
C15 C16 C17 124.2(3) yes
Ru1 C17 C16 70.85(15) yes
Ru1 C17 C18 114.51(19) yes
C16 C17 C18 124.9(3) yes
C17 C18 C19 112.6(3) yes
C12 C19 C18 113.0(3) yes
Ru1 C1 H1A 115.821 no
Ru1 C1 H1B 115.820 no
C2 C1 H1A 115.830 no
C2 C1 H1B 115.829 no
H1A C1 H1B 112.822 no
C3 C4 H4A 110.262 no
C3 C4 H4B 110.267 no
C8 C4 H4A 110.266 no
C8 C4 H4B 110.260 no
H4A C4 H4B 108.526 no
C2 C5 H5A 109.470 no
C2 C5 H5B 109.470 no
C2 C5 H5C 109.471 no
H5A C5 H5B 109.474 no
H5A C5 H5C 109.465 no
H5B C5 H5C 109.477 no
C3 C6 H6A 109.478 no
C3 C6 H6B 109.471 no
C3 C6 H6C 109.466 no
H6A C6 H6B 109.477 no
H6A C6 H6C 109.470 no
H6B C6 H6C 109.466 no
Ru1 C7 H7A 116.866 no
Ru1 C7 H7B 116.863 no
C8 C7 H7A 116.858 no
C8 C7 H7B 116.868 no
H7A C7 H7B 113.877 no
C9 C10 H10A 109.467 no
C9 C10 H10B 109.461 no
C9 C10 H10C 109.470 no
H10A C10 H10B 109.478 no
H10A C10 H10C 109.482 no
H10B C10 H10C 109.469 no
C9 C11 H11A 109.475 no
C9 C11 H11B 109.474 no
C9 C11 H11C 109.469 no
H11A C11 H11B 109.472 no
H11A C11 H11C 109.472 no
H11B C11 H11C 109.464 no
Ru1 C12 H12 114.482 no
C13 C12 H12 114.484 no
C19 C12 H12 114.484 no
Ru1 C13 H13 113.688 no
C12 C13 H13 113.686 no
C14 C13 H13 113.673 no
C13 C14 H14A 109.290 no
C13 C14 H14B 109.284 no
C15 C14 H14A 109.286 no
C15 C14 H14B 109.283 no
H14A C14 H14B 107.954 no
C14 C15 H15A 109.209 no
C14 C15 H15B 109.208 no
C16 C15 H15A 109.199 no
C16 C15 H15B 109.208 no
H15A C15 H15B 107.897 no
Ru1 C16 H16 113.951 no
C15 C16 H16 113.963 no
C17 C16 H16 113.956 no
Ru1 C17 H17 113.205 no
C16 C17 H17 113.203 no
C18 C17 H17 113.206 no
C17 C18 H18A 109.064 no
C17 C18 H18B 109.060 no
C19 C18 H18A 109.065 no
C19 C18 H18B 109.069 no
H18A C18 H18B 107.821 no
C12 C19 H19A 108.973 no
C12 C19 H19B 108.976 no
C18 C19 H19A 108.984 no
C18 C19 H19B 108.977 no
H19A C19 H19B 107.766 no

loop_
_geom_bond_atom_site_label_1
_geom_bond_atom_site_label_2
_geom_bond_distance
_geom_bond_publ_flag
Ru1 C1 2.234(3) yes
Ru1 C2 2.339(3) yes
Ru1 C3 2.410(3) yes
Ru1 C7 2.263(3) yes
Ru1 C8 2.172(3) yes
Ru1 C9 2.327(3) yes
Ru1 C12 2.178(3) yes
Ru1 C13 2.193(3) yes
Ru1 C16 2.158(3) yes
Ru1 C17 2.158(3) yes
C1 C2 1.411(5) yes
C2 C3 1.386(5) yes
C2 C5 1.521(4) yes
C3 C4 1.528(4) yes
C3 C6 1.537(5) yes
C4 C8 1.523(4) yes
C7 C8 1.394(5) yes
C8 C9 1.429(4) yes
C9 C10 1.519(4) yes
C9 C11 1.518(5) yes
C12 C13 1.416(4) yes
C12 C19 1.510(4) yes
C13 C14 1.519(4) yes
C14 C15 1.526(5) yes
C15 C16 1.512(4) yes
C16 C17 1.414(4) yes
C17 C18 1.536(4) yes
C18 C19 1.527(5) yes
C1 H1A 0.990 no
C1 H1B 0.990 no
C4 H4A 0.990 no
C4 H4B 0.990 no
C5 H5A 0.980 no
C5 H5B 0.980 no
C5 H5C 0.980 no
C6 H6A 0.980 no
C6 H6B 0.980 no
C6 H6C 0.980 no
C7 H7A 0.990 no
C7 H7B 0.990 no
C10 H10A 0.980 no
C10 H10B 0.980 no
C10 H10C 0.980 no
C11 H11A 0.980 no
C11 H11B 0.980 no
C11 H11C 0.980 no
C12 H12 1.000 no
C13 H13 1.000 no
C14 H14A 0.990 no
C14 H14B 0.990 no
C15 H15A 0.990 no
C15 H15B 0.990 no
C16 H16 1.000 no
C17 H17 1.000 no
C18 H18A 0.990 no
C18 H18B 0.990 no
C19 H19A 0.990 no
C19 H19B 0.990 no

loop_
_geom_contact_atom_site_label_1
_geom_contact_atom_site_label_2
_geom_contact_distance
_geom_contact_publ_flag
_geom_contact_site_symmetry_2
C1 C4 3.030(5) no .
C1 C15 3.489(4) no .
C3 C11 3.297(5) no .
C4 C11 3.048(4) no .
C5 C6 2.879(6) no .
C5 C13 3.152(4) no .
C6 C11 3.405(5) no .
C7 C10 2.975(5) no .
C9 C19 3.474(4) no .
C10 C17 3.115(5) no .
C10 C18 3.525(5) no .
C11 C12 3.327(5) no .
C12 C15 3.467(5) no .
C13 C18 3.075(4) no .
C14 C17 3.055(4) no .
C14 C18 3.025(5) no .
C14 C19 3.071(5) no .
C15 C18 3.142(5) no .
C16 C19 3.468(4) no .
C6 C6 3.594(6) no 3_666
C7 C7 3.519(4) no 3_756
C7 C8 3.368(4) no 3_756
C8 C7 3.368(4) no 3_756
Ru1 H4B 3.3346 no .
Ru1 H6A 3.5999 no .
Ru1 H10A 3.5430 no .
Ru1 H10C 3.3410 no .
Ru1 H11A 3.5895 no .
Ru1 H11B 3.2723 no .
Ru1 H15B 3.4052 no .
Ru1 H19B 3.4548 no .
C1 H4B 2.9361 no .
C1 H5A 2.9934 no .
C1 H5B 3.2338 no .
C1 H5C 2.5454 no .
C1 H7B 2.7153 no .
C1 H13 3.3140 no .
C1 H15B 3.1521 no .
C1 H16 3.1109 no .
C2 H4A 3.3478 no .
C2 H4B 2.7542 no .
C2 H6A 2.7459 no .
C2 H6B 2.7483 no .
C2 H6C 3.3074 no .
C2 H7B 3.4846 no .
C2 H13 2.7551 no .
C3 H1A 2.7756 no .
C3 H1B 3.2990 no .
C3 H5A 2.9322 no .
C3 H5B 2.6399 no .
C3 H5C 3.2837 no .
C3 H7B 3.4249 no .
C3 H11B 2.6391 no .
C3 H12 3.3729 no .
C3 H13 3.3499 no .
C4 H1A 2.8986 no .
C4 H6A 3.3177 no .
C4 H6B 3.1030 no .
C4 H6C 2.5847 no .
C4 H7A 3.3604 no .
C4 H7B 2.6073 no .
C4 H11B 2.6669 no .
C4 H11C 3.3922 no .
C5 H1A 3.2389 no .
C5 H1B 2.5825 no .
C5 H6A 2.7851 no .
C5 H6B 2.8113 no .
C5 H13 2.4472 no .
C6 H4A 2.5716 no .
C6 H4B 3.2322 no .
C6 H5A 3.1170 no .
C6 H5B 2.5327 no .
C6 H11B 2.4707 no .
C6 H12 3.3744 no .
C7 H1A 2.6883 no .
C7 H4A 3.2565 no .
C7 H4B 2.5736 no .
C7 H10B 3.5571 no .
C7 H10C 2.5604 no .
C7 H16 2.9541 no .
C7 H17 2.7806 no .
C8 H1A 3.1770 no .
C8 H6C 3.5693 no .
C8 H10A 3.2930 no .
C8 H10B 2.9902 no .
C8 H10C 2.6177 no .
C8 H11A 3.3380 no .
C8 H11B 2.6988 no .
C8 H11C 2.9752 no .
C8 H17 3.4077 no .
C9 H4A 2.8068 no .
C9 H4B 3.3792 no .
C9 H7A 2.6481 no .
C9 H7B 3.2995 no .
C9 H12 3.2708 no .
C9 H17 3.1263 no .
C9 H19B 3.1518 no .
C10 H7A 2.6559 no .
C10 H11A 2.6466 no .
C10 H11B 3.3243 no .
C10 H11C 2.6725 no .
C10 H17 2.7309 no .
C10 H18B 3.3327 no .
C10 H19B 3.1360 no .
C11 H4A 2.8540 no .
C11 H6A 3.4737 no .
C11 H6C 2.9439 no .
C11 H10A 2.6970 no .
C11 H10B 2.6236 no .
C11 H10C 3.3227 no .
C11 H12 3.0094 no .
C11 H19B 3.1973 no .
C12 H6A 3.3777 no .
C12 H10A 3.5905 no .
C12 H11A 3.0125 no .
C12 H11B 3.2940 no .
C12 H14A 3.3072 no .
C12 H14B 2.6822 no .
C12 H18A 2.9978 no .
C12 H18B 3.3114 no .
C13 H1B 3.2872 no .
C13 H5B 2.9704 no .
C13 H5C 2.9665 no .
C13 H6A 3.5876 no .
C13 H15A 3.3254 no .
C13 H15B 2.9361 no .
C13 H18A 3.1957 no .
C13 H19A 2.8819 no .
C13 H19B 3.3512 no .
C14 H1B 3.5720 no .
C14 H5C 3.5809 no .
C14 H12 3.3826 no .
C14 H16 3.4010 no .
C14 H18A 2.6774 no .
C14 H19A 3.1406 no .
C15 H1B 3.0599 no .
C15 H13 3.2018 no .
C15 H17 3.3784 no .
C15 H18A 2.8068 no .
C16 H1A 3.5404 no .
C16 H1B 3.0024 no .
C16 H7A 3.2314 no .
C16 H7B 3.5472 no .
C16 H13 3.5934 no .
C16 H14A 3.3234 no .
C16 H14B 2.9366 no .
C16 H18A 2.7286 no .
C16 H18B 3.3400 no .
C17 H7A 2.8949 no .
C17 H10A 2.9714 no .
C17 H10C 2.8022 no .
C17 H14B 3.1139 no .
C17 H15A 2.9378 no .
C17 H15B 3.3609 no .
C17 H19A 3.3294 no .
C17 H19B 3.0113 no .
C18 H10A 2.9441 no .
C18 H10C 3.5033 no .
C18 H12 3.4096 no .
C18 H14B 2.6116 no .
C18 H15A 3.2703 no .
C18 H16 3.4022 no .
C19 H10A 2.9899 no .
C19 H11A 3.1662 no .
C19 H13 3.3653 no .
C19 H14B 2.6835 no .
C19 H17 3.2532 no .
H1A H4B 2.5011 no .
H1A H5A 3.5153 no .
H1A H5C 3.3759 no .
H1A H7A 3.5488 no .
H1A H7B 2.1614 no .
H1A H16 3.3593 no .
H1B H5A 3.0735 no .
H1B H5B 3.3865 no .
H1B H5C 2.2505 no .
H1B H7B 3.4616 no .
H1B H13 3.2919 no .
H1B H15B 2.4885 no .
H1B H16 3.0562 no .
H4A H6A 3.3785 no .
H4A H6B 3.0606 no .
H4A H6C 2.2088 no .
H4A H7B 3.4283 no .
H4A H11B 2.4112 no .
H4A H11C 2.9605 no .
H4B H6B 3.5073 no .
H4B H6C 3.3226 no .
H4B H7A 3.4711 no .
H4B H7B 2.3051 no .
H5A H6A 3.1998 no .
H5A H6B 2.7334 no .
H5A H13 3.4031 no .
H5B H6A 2.1456 no .
H5B H6B 2.5488 no .
H5B H6C 3.4898 no .
H5B H12 3.3912 no .
H5B H13 2.1144 no .
H5C H6A 3.5973 no .
H5C H13 2.2923 no .
H5C H14A 3.3418 no .
H5C H15B 3.5367 no .
H6A H11B 2.5754 no .
H6A H12 2.7065 no .
H6A H13 3.0850 no .
H6B H11B 3.4030 no .
H6C H11A 3.5258 no .
H6C H11B 1.9847 no .
H6C H11C 3.3127 no .
H7A H10A 3.3739 no .
H7A H10B 3.2109 no .
H7A H10C 1.9660 no .
H7A H16 2.9582 no .
H7A H17 2.3325 no .
H7B H10C 3.4821 no .
H7B H16 3.1805 no .
H7B H17 3.5582 no .
H10A H11A 2.4989 no .
H10A H11B 3.5765 no .
H10A H11C 3.0166 no .
H10A H17 2.7210 no .
H10A H18B 2.6166 no .
H10A H19B 2.3809 no .
H10B H11A 2.8694 no .
H10B H11B 3.5336 no .
H10B H11C 2.4477 no .
H10C H11A 3.5606 no .
H10C H11C 3.5446 no .
H10C H17 2.1545 no .
H10C H18B 3.2901 no .
H11A H12 2.6414 no .
H11A H19B 2.4822 no .
H11B H12 2.7960 no .
H12 H13 2.2322 no .
H12 H14B 3.4899 no .
H12 H19A 2.5093 no .
H12 H19B 2.3457 no .
H13 H14A 2.2483 no .
H13 H14B 2.7640 no .
H13 H15B 3.3706 no .
H13 H19A 3.5734 no .
H14A H15A 2.5201 no .
H14A H15B 2.2413 no .
H14A H18A 3.5566 no .
H14B H15A 2.2418 no .
H14B H15B 2.8314 no .
H14B H18A 2.0605 no .
H14B H18B 3.5135 no .
H14B H19A 2.5212 no .
H15A H16 2.4891 no .
H15A H18A 2.6932 no .
H15B H16 2.3596 no .
H16 H17 2.2138 no .
H16 H18A 3.5196 no .
H17 H18A 2.7464 no .
H17 H18B 2.2533 no .
H17 H19B 3.4844 no .
H18A H19A 2.2145 no .
H18A H19B 2.8082 no .
H18B H19A 2.5503 no .
H18B H19B 2.2140 no .
C1 H5A 3.4647 no 3_766
C1 H6B 3.3386 no 3_766
C1 H11A 3.4740 no 1_655
C1 H11B 3.4459 no 1_655
C2 H5A 2.8484 no 3_766
C2 H6B 3.4428 no 3_766
C3 H5A 2.8255 no 3_766
C4 H5A 3.1077 no 3_766
C4 H7A 3.1730 no 3_756
C4 H14B 3.4544 no 4_555
C4 H15A 3.1933 no 4_555
C5 H4B 3.4898 no 3_766
C5 H5A 3.3383 no 3_766
C5 H6B 3.3504 no 3_766
C5 H15A 3.1326 no 2_755
C5 H19A 3.3741 no 2_655
C5 H19B 3.4797 no 2_655
C6 H5A 3.2608 no 3_766
C6 H6A 3.4730 no 3_666
C6 H6B 3.1399 no 3_666
C6 H6C 3.5970 no 3_666
C6 H18A 3.5421 no 4_555
C7 H7A 3.4422 no 3_756
C7 H7B 3.5710 no 3_756
C7 H11A 3.1946 no 1_655
C7 H11C 3.2696 no 1_655
C7 H14A 3.3006 no 2_745
C8 H7A 3.0917 no 3_756
C8 H7B 3.2344 no 3_756
C9 H7B 3.5733 no 3_756
C9 H11C 3.4694 no 3_656
C10 H4B 3.5751 no 3_756
C10 H7B 3.4290 no 3_756
C10 H11C 3.4793 no 3_656
C10 H14A 3.5550 no 2_645
C10 H14B 3.3059 no 2_645
C10 H15B 3.4543 no 2_745
C10 H19A 3.2959 no 2_645
C11 H1A 3.1921 no 1_455
C11 H7B 2.8883 no 1_455
C11 H10B 3.4914 no 3_656
C11 H11C 3.1481 no 3_656
C11 H16 3.4294 no 1_455
C12 H10A 3.1753 no 2_655
C12 H18B 3.3448 no 2_655
C13 H10A 2.8938 no 2_655
C13 H18B 3.3813 no 2_655
C13 H19B 3.3780 no 2_655
C14 H4A 3.1719 no 4_554
C14 H7A 3.3093 no 2_755
C14 H10A 3.0782 no 2_655
C14 H10B 3.4450 no 2_655
C14 H16 3.5875 no 2_755
C14 H17 3.0802 no 2_755
C15 H4A 3.4609 no 4_554
C15 H4B 3.5487 no 4_554
C15 H5C 3.2607 no 2_745
C15 H7A 3.5758 no 2_755
C15 H10C 3.1997 no 2_755
C15 H17 3.0054 no 2_755
C15 H19A 3.5708 no 1_655
C16 H5C 3.0259 no 2_745
C16 H11A 3.3873 no 1_655
C16 H14A 3.3402 no 2_745
C16 H19B 3.4197 no 1_655
C17 H5C 3.1309 no 2_745
C17 H14A 3.2086 no 2_745
C17 H15B 3.1787 no 2_745
C18 H1B 3.3901 no 2_745
C18 H5B 3.3236 no 2_645
C18 H5C 3.4419 no 2_745
C18 H6A 3.4654 no 2_645
C18 H13 3.4223 no 2_645
C19 H5B 3.0700 no 2_645
C19 H13 3.2615 no 2_645
C19 H16 3.3430 no 1_455
H1A C11 3.1921 no 1_655
H1A H5A 3.2048 no 3_766
H1A H6A 3.2868 no 1_655
H1A H6B 3.1666 no 3_766
H1A H6C 3.0267 no 1_655
H1A H11A 3.0157 no 1_655
H1A H11B 2.7110 no 1_655
H1A H11C 3.3491 no 1_655
H1B C18 3.3901 no 2_755
H1B H6A 3.1974 no 1_655
H1B H6B 3.2482 no 3_766
H1B H11A 3.4963 no 1_655
H1B H11B 3.4593 no 1_655
H1B H12 3.1519 no 1_655
H1B H17 3.2511 no 2_755
H1B H18A 3.2662 no 2_755
H1B H18B 2.8681 no 2_755
H4A C14 3.1719 no 4_555
H4A C15 3.4609 no 4_555
H4A H5A 3.4069 no 3_766
H4A H7A 2.9828 no 3_756
H4A H10B 3.5734 no 3_656
H4A H14A 3.1672 no 4_555
H4A H14B 2.5498 no 4_555
H4A H15A 2.8232 no 4_555
H4A H18A 3.3176 no 4_555
H4B C5 3.4898 no 3_766
H4B C10 3.5751 no 3_756
H4B C15 3.5487 no 4_555
H4B H5A 2.6390 no 3_766
H4B H7A 2.9703 no 3_756
H4B H10B 3.3199 no 3_756
H4B H10C 2.9612 no 3_756
H4B H14B 3.5678 no 4_555
H4B H15A 2.6768 no 4_555
H5A C1 3.4647 no 3_766
H5A C2 2.8484 no 3_766
H5A C3 2.8255 no 3_766
H5A C4 3.1077 no 3_766
H5A C5 3.3383 no 3_766
H5A C6 3.2608 no 3_766
H5A H1A 3.2048 no 3_766
H5A H4A 3.4069 no 3_766
H5A H4B 2.6390 no 3_766
H5A H5A 2.8432 no 3_766
H5A H6B 2.7635 no 3_766
H5A H15A 2.9511 no 2_755
H5A H19A 3.5690 no 2_655
H5B C18 3.3236 no 2_655
H5B C19 3.0700 no 2_655
H5B H15A 3.3721 no 2_755
H5B H18A 3.4447 no 2_655
H5B H18B 2.8847 no 2_655
H5B H19A 2.6730 no 2_655
H5B H19B 2.8338 no 2_655
H5C C15 3.2607 no 2_755
H5C C16 3.0259 no 2_755
H5C C17 3.1309 no 2_755
H5C C18 3.4419 no 2_755
H5C H6B 3.4437 no 3_766
H5C H15A 2.6051 no 2_755
H5C H16 2.9391 no 2_755
H5C H17 3.1120 no 2_755
H5C H18A 3.0203 no 2_755
H5C H18B 3.5658 no 2_755
H5C H19A 3.4090 no 2_655
H5C H19B 3.2348 no 2_655
H6A C6 3.4730 no 3_666
H6A C18 3.4654 no 2_655
H6A H1A 3.2868 no 1_455
H6A H1B 3.1974 no 1_455
H6A H6B 2.8920 no 3_666
H6A H6C 3.3829 no 3_666
H6A H18A 3.3121 no 2_655
H6A H18B 2.7780 no 2_655
H6B C1 3.3386 no 3_766
H6B C2 3.4428 no 3_766
H6B C5 3.3504 no 3_766
H6B C6 3.1399 no 3_666
H6B H1A 3.1666 no 3_766
H6B H1B 3.2482 no 3_766
H6B H5A 2.7635 no 3_766
H6B H5C 3.4437 no 3_766
H6B H6A 2.8920 no 3_666
H6B H6B 2.9533 no 3_666
H6B H6C 3.0399 no 3_666
H6B H18A 3.1704 no 4_555
H6C C6 3.5970 no 3_666
H6C H1A 3.0267 no 1_455
H6C H6A 3.3829 no 3_666
H6C H6B 3.0399 no 3_666
H6C H14B 3.4515 no 4_555
H6C H18A 3.0664 no 4_555
H7A C4 3.1730 no 3_756
H7A C7 3.4422 no 3_756
H7A C8 3.0917 no 3_756
H7A C14 3.3093 no 2_745
H7A C15 3.5758 no 2_745
H7A H4A 2.9828 no 3_756
H7A H4B 2.9703 no 3_756
H7A H7B 3.3798 no 3_756
H7A H11A 3.2586 no 1_655
H7A H11C 3.3303 no 1_655
H7A H14A 2.5331 no 2_745
H7A H14B 3.5224 no 2_745
H7A H15A 3.4107 no 2_745
H7A H15B 3.3607 no 2_745
H7B C7 3.5710 no 3_756
H7B C8 3.2344 no 3_756
H7B C9 3.5733 no 3_756
H7B C10 3.4290 no 3_756
H7B C11 2.8883 no 1_655
H7B H7A 3.3798 no 3_756
H7B H10B 2.9283 no 3_756
H7B H10C 3.3668 no 3_756
H7B H11A 2.6815 no 1_655
H7B H11B 3.0313 no 1_655
H7B H11C 2.4872 no 1_655
H7B H14A 3.5829 no 2_745
H10A C12 3.1753 no 2_645
H10A C13 2.8938 no 2_645
H10A C14 3.0782 no 2_645
H10A H12 3.1539 no 2_645
H10A H13 2.7048 no 2_645
H10A H14A 2.9209 no 2_645
H10A H14B 2.8853 no 2_645
H10A H15B 3.4100 no 2_745
H10A H19A 3.0992 no 2_645
H10B C11 3.4914 no 3_656
H10B C14 3.4450 no 2_645
H10B H4A 3.5734 no 3_656
H10B H4B 3.3199 no 3_756
H10B H7B 2.9283 no 3_756
H10B H11B 3.4231 no 3_656
H10B H11C 2.7053 no 3_656
H10B H14A 3.3521 no 2_645
H10B H14B 2.8272 no 2_645
H10B H19A 3.0209 no 2_645
H10C C15 3.1997 no 2_745
H10C H4B 2.9612 no 3_756
H10C H7B 3.3668 no 3_756
H10C H14A 3.3196 no 2_745
H10C H15A 2.9297 no 2_745
H10C H15B 2.6650 no 2_745
H10C H19A 3.2128 no 2_645
H11A C1 3.4740 no 1_455
H11A C7 3.1946 no 1_455
H11A C16 3.3873 no 1_455
H11A H1A 3.0157 no 1_455
H11A H1B 3.4963 no 1_455
H11A H7A 3.2586 no 1_455
H11A H7B 2.6815 no 1_455
H11A H14A 3.0068 no 2_645
H11A H16 2.4709 no 1_455
H11B C1 3.4459 no 1_455
H11B H1A 2.7110 no 1_455
H11B H1B 3.4593 no 1_455
H11B H7B 3.0313 no 1_455
H11B H10B 3.4231 no 3_656
H11C C7 3.2696 no 1_455
H11C C9 3.4694 no 3_656
H11C C10 3.4793 no 3_656
H11C C11 3.1481 no 3_656
H11C H1A 3.3491 no 1_455
H11C H7A 3.3303 no 1_455
H11C H7B 2.4872 no 1_455
H11C H10B 2.7053 no 3_656
H11C H11C 2.2601 no 3_656
H12 H1B 3.1519 no 1_455
H12 H10A 3.1539 no 2_655
H12 H15B 3.0013 no 1_455
H12 H16 3.2570 no 1_455
H12 H18B 2.6443 no 2_655
H13 C18 3.4223 no 2_655
H13 C19 3.2615 no 2_655
H13 H10A 2.7048 no 2_655
H13 H16 3.3325 no 2_755
H13 H18B 2.7132 no 2_655
H13 H19A 3.4846 no 2_655
H13 H19B 2.5273 no 2_655
H14A C7 3.3006 no 2_755
H14A C10 3.5550 no 2_655
H14A C16 3.3402 no 2_755
H14A C17 3.2086 no 2_755
H14A H4A 3.1672 no 4_554
H14A H7A 2.5331 no 2_755
H14A H7B 3.5829 no 2_755
H14A H10A 2.9209 no 2_655
H14A H10B 3.3521 no 2_655
H14A H10C 3.3196 no 2_755
H14A H11A 3.0068 no 2_655
H14A H16 2.6801 no 2_755
H14A H17 2.4062 no 2_755
H14A H19B 3.3447 no 2_655
H14B C4 3.4544 no 4_554
H14B C10 3.3059 no 2_655
H14B H4A 2.5498 no 4_554
H14B H4B 3.5678 no 4_554
H14B H6C 3.4515 no 4_554
H14B H7A 3.5224 no 2_755
H14B H10A 2.8853 no 2_655
H14B H10B 2.8272 no 2_655
H15A C4 3.1933 no 4_554
H15A C5 3.1326 no 2_745
H15A H4A 2.8232 no 4_554
H15A H4B 2.6768 no 4_554
H15A H5A 2.9511 no 2_745
H15A H5B 3.3721 no 2_745
H15A H5C 2.6051 no 2_745
H15A H7A 3.4107 no 2_755
H15A H10C 2.9297 no 2_755
H15A H17 3.3940 no 2_755
H15A H19A 3.1337 no 1_655
H15A H19B 3.5115 no 1_655
H15B C10 3.4543 no 2_755
H15B C17 3.1787 no 2_755
H15B H7A 3.3607 no 2_755
H15B H10A 3.4100 no 2_755
H15B H10C 2.6650 no 2_755
H15B H12 3.0013 no 1_655
H15B H17 2.2647 no 2_755
H15B H18B 3.1364 no 2_755
H15B H19A 3.2484 no 1_655
H15B H19B 3.4933 no 1_655
H16 C11 3.4294 no 1_655
H16 C14 3.5875 no 2_745
H16 C19 3.3430 no 1_655
H16 H5C 2.9391 no 2_745
H16 H11A 2.4709 no 1_655
H16 H12 3.2570 no 1_655
H16 H13 3.3325 no 2_745
H16 H14A 2.6801 no 2_745
H16 H19A 3.4083 no 1_655
H16 H19B 2.5809 no 1_655
H17 C14 3.0802 no 2_745
H17 C15 3.0054 no 2_745
H17 H1B 3.2511 no 2_745
H17 H5C 3.1120 no 2_745
H17 H14A 2.4062 no 2_745
H17 H15A 3.3940 no 2_745
H17 H15B 2.2647 no 2_745
H18A C6 3.5421 no 4_554
H18A H1B 3.2662 no 2_745
H18A H4A 3.3176 no 4_554
H18A H5B 3.4447 no 2_645
H18A H5C 3.0203 no 2_745
H18A H6A 3.3121 no 2_645
H18A H6B 3.1704 no 4_554
H18A H6C 3.0664 no 4_554
H18B C12 3.3448 no 2_645
H18B C13 3.3813 no 2_645
H18B H1B 2.8681 no 2_745
H18B H5B 2.8847 no 2_645
H18B H5C 3.5658 no 2_745
H18B H6A 2.7780 no 2_645
H18B H12 2.6443 no 2_645
H18B H13 2.7132 no 2_645
H18B H15B 3.1364 no 2_745
H19A C5 3.3741 no 2_645
H19A C10 3.2959 no 2_655
H19A C15 3.5708 no 1_455
H19A H5A 3.5690 no 2_645
H19A H5B 2.6730 no 2_645
H19A H5C 3.4090 no 2_645
H19A H10A 3.0992 no 2_655
H19A H10B 3.0209 no 2_655
H19A H10C 3.2128 no 2_655
H19A H13 3.4846 no 2_645
H19A H15A 3.1337 no 1_455
H19A H15B 3.2484 no 1_455
H19A H16 3.4083 no 1_455
H19B C5 3.4797 no 2_645
H19B C13 3.3780 no 2_645
H19B C16 3.4197 no 1_455
H19B H5B 2.8338 no 2_645
H19B H5C 3.2348 no 2_645
H19B H13 2.5273 no 2_645
H19B H14A 3.3447 no 2_645
H19B H15A 3.5115 no 1_455
H19B H15B 3.4933 no 1_455
H19B H16 2.5809 no 1_455

loop_
_geom_torsion_atom_site_label_1
_geom_torsion_atom_site_label_2
_geom_torsion_atom_site_label_3
_geom_torsion_atom_site_label_4
_geom_torsion
_geom_torsion_publ_flag
C1 Ru1 C2 C1 0.00(13) no
C1 Ru1 C2 C3 -134.2(2) no
C1 Ru1 C2 C5 108.2(3) no
C2 Ru1 C1 C2 0.00(12) no
C1 Ru1 C3 C2 27.95(11) no
C1 Ru1 C3 C4 -99.28(15) no
C1 Ru1 C3 C6 138.4(3) no
C3 Ru1 C1 C2 -26.52(11) no
C1 Ru1 C7 C8 109.99(13) no
C7 Ru1 C1 C2 -119.40(14) no
C1 Ru1 C8 C4 47.57(15) no
C1 Ru1 C8 C7 -68.70(13) no
C1 Ru1 C8 C9 168.06(13) no
C8 Ru1 C1 C2 -85.22(13) no
C1 Ru1 C9 C8 -15.72(19) no
C1 Ru1 C9 C10 -127.18(16) no
C1 Ru1 C9 C11 99.17(18) no
C9 Ru1 C1 C2 -75.84(17) no
C1 Ru1 C12 C13 28.87(19) no
C1 Ru1 C12 C19 147.24(15) no
C12 Ru1 C1 C2 54.26(19) no
C1 Ru1 C13 C12 -158.05(12) no
C1 Ru1 C13 C14 82.74(16) no
C13 Ru1 C1 C2 71.55(13) no
C1 Ru1 C16 C15 -74.29(15) no
C1 Ru1 C16 C17 165.67(12) no
C16 Ru1 C1 C2 150.32(13) no
C1 Ru1 C17 C16 -17.42(16) no
C1 Ru1 C17 C18 -137.86(15) no
C17 Ru1 C1 C2 161.01(10) no
C2 Ru1 C3 C2 0.00(12) no
C2 Ru1 C3 C4 -127.2(3) no
C2 Ru1 C3 C6 110.4(3) no
C3 Ru1 C2 C1 134.2(2) no
C3 Ru1 C2 C3 0.00(12) no
C3 Ru1 C2 C5 -117.6(3) no
C2 Ru1 C7 C8 78.87(13) no
C7 Ru1 C2 C1 60.74(13) no
C7 Ru1 C2 C3 -73.47(14) no
C7 Ru1 C2 C5 168.9(3) no
C2 Ru1 C8 C4 11.87(14) no
C2 Ru1 C8 C7 -104.40(12) no
C2 Ru1 C8 C9 132.35(13) no
C8 Ru1 C2 C1 96.52(12) no
C8 Ru1 C2 C3 -37.68(13) no
C8 Ru1 C2 C5 -155.3(3) no
C2 Ru1 C9 C8 -54.36(14) no
C2 Ru1 C9 C10 -165.82(14) no
C2 Ru1 C9 C11 60.53(17) no
C9 Ru1 C2 C1 125.69(11) no
C9 Ru1 C2 C3 -8.52(15) no
C9 Ru1 C2 C5 -126.1(2) no
C2 Ru1 C12 C13 58.29(14) no
C2 Ru1 C12 C19 176.66(16) no
C12 Ru1 C2 C1 -139.70(12) no
C12 Ru1 C2 C3 86.10(13) no
C12 Ru1 C2 C5 -31.5(3) no
C2 Ru1 C13 C12 -124.07(13) no
C2 Ru1 C13 C14 116.72(17) no
C13 Ru1 C2 C1 -108.05(13) no
C13 Ru1 C2 C3 117.74(13) no
C13 Ru1 C2 C5 0.1(3) no
C2 Ru1 C16 C15 -55.09(17) no
C2 Ru1 C16 C17 -175.13(9) no
C16 Ru1 C2 C1 -34.13(14) no
C16 Ru1 C2 C3 -168.33(10) no
C16 Ru1 C2 C5 74.1(3) no
C2 Ru1 C17 C16 10.7(3) no
C2 Ru1 C17 C18 -109.8(3) no
C17 Ru1 C2 C1 -41.6(3) no
C17 Ru1 C2 C3 -175.79(18) no
C17 Ru1 C2 C5 66.6(4) no
C3 Ru1 C7 C8 46.53(12) no
C7 Ru1 C3 C2 108.83(13) no
C7 Ru1 C3 C4 -18.41(14) no
C7 Ru1 C3 C6 -140.7(3) no
C3 Ru1 C8 C4 -10.31(12) no
C3 Ru1 C8 C7 -126.58(14) no
C3 Ru1 C8 C9 110.18(15) no
C8 Ru1 C3 C2 137.43(15) no
C8 Ru1 C3 C4 10.19(12) no
C8 Ru1 C3 C6 -112.1(3) no
C3 Ru1 C9 C8 -59.15(12) no
C3 Ru1 C9 C10 -170.61(17) no
C3 Ru1 C9 C11 55.73(15) no
C9 Ru1 C3 C2 172.17(13) no
C9 Ru1 C3 C4 44.93(13) no
C9 Ru1 C3 C6 -77.4(3) no
C3 Ru1 C12 C13 92.70(13) no
C3 Ru1 C12 C19 -148.93(16) no
C12 Ru1 C3 C2 -101.45(13) no
C12 Ru1 C3 C4 131.31(13) no
C12 Ru1 C3 C6 9.0(3) no
C3 Ru1 C13 C12 -94.03(12) no
C3 Ru1 C13 C14 146.76(15) no
C13 Ru1 C3 C2 -63.09(13) no
C13 Ru1 C3 C4 169.68(13) no
C13 Ru1 C3 C6 47.4(3) no
C3 Ru1 C16 C15 -68.5(3) no
C3 Ru1 C16 C17 171.47(15) no
C16 Ru1 C3 C2 21.5(3) no
C16 Ru1 C3 C4 -105.8(2) no
C16 Ru1 C3 C6 131.9(2) no
C7 Ru1 C8 C4 116.3(2) no
C7 Ru1 C8 C7 0.00(12) no
C7 Ru1 C8 C9 -123.2(2) no
C8 Ru1 C7 C8 0.00(12) no
C7 Ru1 C9 C8 33.85(11) no
C7 Ru1 C9 C10 -77.61(17) no
C7 Ru1 C9 C11 148.74(19) no
C9 Ru1 C7 C8 -34.10(11) no
C7 Ru1 C12 C13 -163.25(15) no
C7 Ru1 C12 C19 -44.9(3) no
C12 Ru1 C7 C8 -60.6(3) no
C7 Ru1 C16 C15 -155.52(15) no
C7 Ru1 C16 C17 84.44(11) no
C16 Ru1 C7 C8 -162.59(12) no
C7 Ru1 C17 C16 -94.30(12) no
C7 Ru1 C17 C18 145.26(17) no
C17 Ru1 C7 C8 -124.48(13) no
C8 Ru1 C9 C8 0.00(13) no
C8 Ru1 C9 C10 -111.5(3) no
C8 Ru1 C9 C11 114.9(3) no
C9 Ru1 C8 C4 -120.5(3) no
C9 Ru1 C8 C7 123.2(2) no
C9 Ru1 C8 C9 0.00(12) no
C8 Ru1 C12 C13 158.88(10) no
C8 Ru1 C12 C19 -82.75(19) no
C12 Ru1 C8 C4 -96.10(15) no
C12 Ru1 C8 C7 147.63(11) no
C12 Ru1 C8 C9 24.38(17) no
C8 Ru1 C13 C12 -45.8(3) no
C8 Ru1 C13 C14 -165.05(17) no
C13 Ru1 C8 C4 -64.8(3) no
C13 Ru1 C8 C7 178.96(17) no
C13 Ru1 C8 C9 55.7(3) no
C8 Ru1 C16 C15 -168.02(12) no
C8 Ru1 C16 C17 71.94(14) no
C16 Ru1 C8 C4 137.57(12) no
C16 Ru1 C8 C7 21.29(16) no
C16 Ru1 C8 C9 -101.95(14) no
C8 Ru1 C17 C16 -125.15(11) no
C8 Ru1 C17 C18 114.41(16) no
C17 Ru1 C8 C4 175.47(13) no
C17 Ru1 C8 C7 59.20(13) no
C17 Ru1 C8 C9 -64.04(14) no
C9 Ru1 C12 C13 173.22(13) no
C9 Ru1 C12 C19 -68.41(17) no
C12 Ru1 C9 C8 -159.56(13) no
C12 Ru1 C9 C10 88.98(16) no
C12 Ru1 C9 C11 -44.67(16) no
C9 Ru1 C13 C12 -8.34(17) no
C9 Ru1 C13 C14 -127.55(15) no
C13 Ru1 C9 C8 -154.46(10) no
C13 Ru1 C9 C10 94.08(18) no
C13 Ru1 C9 C11 -39.6(2) no
C9 Ru1 C16 C15 147.09(13) no
C9 Ru1 C16 C17 27.05(15) no
C16 Ru1 C9 C8 104.17(12) no
C16 Ru1 C9 C10 -7.3(2) no
C16 Ru1 C9 C11 -140.95(14) no
C9 Ru1 C17 C16 -157.78(11) no
C9 Ru1 C17 C18 81.77(16) no
C17 Ru1 C9 C8 120.52(12) no
C17 Ru1 C9 C10 9.06(16) no
C17 Ru1 C9 C11 -124.59(16) no
C12 Ru1 C13 C12 0.00(13) no
C12 Ru1 C13 C14 -119.2(3) no
C13 Ru1 C12 C13 0.00(12) no
C13 Ru1 C12 C19 118.4(3) no
C12 Ru1 C16 C15 55.24(16) no
C12 Ru1 C16 C17 -64.80(12) no
C16 Ru1 C12 C13 -63.01(13) no
C16 Ru1 C12 C19 55.36(18) no
C12 Ru1 C17 C16 113.99(12) no
C12 Ru1 C17 C18 -6.45(16) no
C17 Ru1 C12 C13 -97.68(13) no
C17 Ru1 C12 C19 20.69(16) no
C13 Ru1 C16 C15 21.45(14) no
C13 Ru1 C16 C17 -98.60(11) no
C16 Ru1 C13 C12 115.57(12) no
C16 Ru1 C13 C14 -3.64(15) no
C13 Ru1 C17 C16 76.52(11) no
C13 Ru1 C17 C18 -43.92(17) no
C17 Ru1 C13 C12 77.76(12) no
C17 Ru1 C13 C14 -41.45(16) no
C16 Ru1 C17 C16 0.00(11) no
C16 Ru1 C17 C18 -120.4(3) no
C17 Ru1 C16 C15 120.0(2) no
C17 Ru1 C16 C17 0.00(11) no
Ru1 C1 C2 Ru1 0.0 no
Ru1 C1 C2 C3 55.4(2) no
Ru1 C1 C2 C5 -121.19(19) no
Ru1 C2 C3 Ru1 0.0 no
Ru1 C2 C3 C4 73.4(3) no
Ru1 C2 C3 C6 -126.16(19) no
C1 C2 C3 Ru1 -52.0(3) no
C1 C2 C3 C4 21.5(4) no
C1 C2 C3 C6 -178.1(2) no
C5 C2 C3 Ru1 124.6(3) no
C5 C2 C3 C4 -162.0(3) no
C5 C2 C3 C6 -1.6(4) no
Ru1 C3 C4 C8 -13.81(19) no
C2 C3 C4 C8 -78.3(3) no
C6 C3 C4 C8 120.8(3) no
C3 C4 C8 Ru1 15.5(3) no
C3 C4 C8 C7 92.7(3) no
C3 C4 C8 C9 -64.4(4) no
Ru1 C7 C8 Ru1 0.0 no
Ru1 C7 C8 C4 -90.88(18) no
Ru1 C7 C8 C9 67.08(18) no
Ru1 C8 C9 Ru1 0.0 no
Ru1 C8 C9 C10 109.7(2) no
Ru1 C8 C9 C11 -108.0(3) no
C4 C8 C9 Ru1 91.2(3) no
C4 C8 C9 C10 -159.1(3) no
C4 C8 C9 C11 -16.8(4) no
C7 C8 C9 Ru1 -65.8(3) no
C7 C8 C9 C10 43.9(4) no
C7 C8 C9 C11 -173.9(3) no
Ru1 C12 C13 Ru1 0.0 no
Ru1 C12 C13 C14 106.7(3) no
Ru1 C12 C19 C18 -31.7(3) no
C13 C12 C19 C18 49.9(4) no
C19 C12 C13 Ru1 -104.9(3) no
C19 C12 C13 C14 1.8(4) no
Ru1 C13 C14 C15 -14.5(3) no
C12 C13 C14 C15 -96.6(3) no
C13 C14 C15 C16 32.6(3) no
C14 C15 C16 Ru1 -36.1(3) no
C14 C15 C16 C17 45.4(4) no
Ru1 C16 C17 Ru1 0.0 no
Ru1 C16 C17 C18 107.1(3) no
C15 C16 C17 Ru1 -104.5(3) no
C15 C16 C17 C18 2.5(5) no
Ru1 C17 C18 C19 -8.7(3) no
C16 C17 C18 C19 -91.8(4) no
C17 C18 C19 C12 26.4(4) no
